data_7713088
loop_
_publ_author_name
'Kaniewska-Laskowska, Kinga'
'Czapla, Marcin'
'Chojnacki, Jaros\/law'
'Grubba, Rafa\/l'

_publ_section_title
;
 Application of nonmetallic frustrated cations in the activation of small
 molecules
;
_journal_name_full 'Dalton Transactions'
_journal_paper_doi 10.1039/D3DT01433A
_journal_year 2023
_chemical_formula_moiety 'C16 Al F36 O4 -, C18 H38 B N3 P +'
_chemical_formula_sum 'C34 H38 Al B F36 N3 O4 P'
_chemical_formula_weight 1305.43
_chemical_properties_physical Air-sensitive
_space_group_crystal_system monoclinic
_space_group_IT_number 14
_space_group_name_Hall '-P 2yn'
_space_group_name_H-M_alt 'P 1 21/n 1'
_atom_sites_solution_hydrogens geom
_atom_sites_solution_primary dual
_atom_sites_solution_secondary difmap
_audit_creation_date 2023-02-01
_audit_creation_method
;
Olex2 1.2
(compiled 2018.05.29 svn.r3508 for OlexSys, GUI svn.r5506)
;
_audit_update_record
;
2023-02-06 deposited with the CCDC.	2023-05-17 downloaded from the CCDC.
;
_cell_angle_alpha 90
_cell_angle_beta 113.9820(10)
_cell_angle_gamma 90
_cell_formula_units_Z 4
_cell_length_a 18.6108(4)
_cell_length_b 14.3902(4)
_cell_length_c 20.5231(4)
_cell_measurement_reflns_used 3147
_cell_measurement_temperature 120(2)
_cell_measurement_theta_max 23.37
_cell_measurement_theta_min 2.44
_cell_volume 5021.9(2)
_computing_cell_refinement 'X-Area Recipe 1.34.0.0 (STOE, 2019)'
_computing_data_collection 'X-Area WinXpose 2.0.22.0 (STOE, 2016)'
_computing_data_reduction 'X-Area Integrate 1.77.0.0 (STOE, 2019) X-Area X-Red32 1.65.0.0 (STOE, 2018)'
_computing_molecular_graphics 'Olex2 (Dolomanov et al., 2009)'
_computing_publication_material 'Olex2 (Dolomanov et al., 2009)'
_computing_structure_refinement 'ShelXL (Sheldrick, 2015)'
_computing_structure_solution 'SHELXT 2014/5 (Sheldrick, 2014)'
_diffrn_ambient_temperature 120.0
_diffrn_detector_area_resol_mean 6.67
_diffrn_measured_fraction_theta_full 0.999
_diffrn_measured_fraction_theta_max 0.999
_diffrn_measurement_device_type 'STOE IPDS 2T'
_diffrn_measurement_method 'rotation method, \w scans'
_diffrn_radiation_type MoK\a
_diffrn_radiation_wavelength 0.71073
_diffrn_reflns_av_R_equivalents 0.0319
_diffrn_reflns_av_unetI/netI 0.0181
_diffrn_reflns_Laue_measured_fraction_full 0.999
_diffrn_reflns_Laue_measured_fraction_max 0.999
_diffrn_reflns_limit_h_max 22
_diffrn_reflns_limit_h_min -22
_diffrn_reflns_limit_k_max 17
_diffrn_reflns_limit_k_min -17
_diffrn_reflns_limit_l_max 25
_diffrn_reflns_limit_l_min -25
_diffrn_reflns_number 49002
_diffrn_reflns_point_group_measured_fraction_full 0.999
_diffrn_reflns_point_group_measured_fraction_max 0.999
_diffrn_reflns_theta_full 25.242
_diffrn_reflns_theta_max 25.992
_diffrn_reflns_theta_min 2.382
_diffrn_source 'GeniX Mo, 0.05 x 0.05 mm2 microfocus'
_exptl_absorpt_coefficient_mu 0.247
_exptl_absorpt_correction_type none
_exptl_crystal_colour 'light yellow'
_exptl_crystal_density_diffrn 1.727
_exptl_crystal_density_method 'not measured'
_exptl_crystal_description fragment
_exptl_crystal_F_000 2608
_exptl_crystal_size_max 0.37
_exptl_crystal_size_mid 0.31
_exptl_crystal_size_min 0.27
_refine_diff_density_max 1.082
_refine_diff_density_min -0.688
_refine_diff_density_rms 0.109
_refine_ls_extinction_method none
_refine_ls_goodness_of_fit_ref 1.019
_refine_ls_hydrogen_treatment constr
_refine_ls_matrix_type full
_refine_ls_number_parameters 915
_refine_ls_number_reflns 9860
_refine_ls_number_restraints 114
_refine_ls_restrained_S_all 1.026
_refine_ls_R_factor_all 0.1116
_refine_ls_R_factor_gt 0.0979
_refine_ls_shift/su_max 0.000
_refine_ls_shift/su_mean 0.000
_refine_ls_structure_factor_coef Fsqd
_refine_ls_weighting_details 'w=1/[\s^2^(Fo^2^)+(0.1381P)^2^+18.8270P] where P=(Fo^2^+2Fc^2^)/3'
_refine_ls_weighting_scheme calc
_refine_ls_wR_factor_gt 0.2534
_refine_ls_wR_factor_ref 0.2687
_reflns_Friedel_coverage 0.000
_reflns_number_gt 8240
_reflns_number_total 9860
_reflns_threshold_expression 'I > 2\s(I)'
_cod_data_source_file d3dt01433a2.cif
_cod_data_source_block 5
_cod_database_code 7713088
_shelx_shelxl_version_number 2018/3
_shelx_space_group_comment
;
The symmetry employed for this shelxl refinement is uniquely defined
by the following loop, which should always be used as a source of
symmetry information in preference to the above space-group names.
They are only intended as comments.
;
_shelx_estimated_absorpt_t_max 0.936
_shelx_estimated_absorpt_t_min 0.914
_olex2_refinement_description
;
1. Fixed Uiso
 At 1.2 times of:
  All C(H) groups
 At 1.5 times of:
  All C(H,H,H) groups
2. Restrained distances
 C32-F28 \\sim C32-F29 \\sim C32-F30
 with sigma of 0.02
 C30-F25 \\sim C30-F26 \\sim C30-F27
 with sigma of 0.02
 C31A-F31A \\sim C31A-F32A \\sim C31A-F33A \\sim C33-F31 \\sim C33-F32 \\sim
C33-F33
 with sigma of 0.02
 C34-F34 \\sim C34-F35 \\sim C34-F36 \\sim C32A-F34A \\sim C32A-F35A \\sim
C32A-F36A
 with sigma of 0.02
 C21A-C22A \\sim C21A-C23A \\sim C21A-C24A \\sim C23-C24 \\sim C23-C25 \\sim
C23-C26
 with sigma of 0.02
 C31-C32 \\sim C31-C33 \\sim C31-C34 \\sim C29A-C30A \\sim C29A-C31A \\sim
C29A-C32A
 with sigma of 0.02
 C27-C28 \\sim C27-C29 \\sim C27-C30 \\sim C25A-C26A \\sim C25A-C27A \\sim
C25A-C28A
 with sigma of 0.02
 C26-F16 \\sim C26-F17 \\sim C26-F18 \\sim C24A-F16A \\sim C24A-F17A \\sim
C24A-F18A
 with sigma of 0.02
 C28-F19 \\sim C28-F20 \\sim C28-F21 \\sim C26A-F19A \\sim C26A-F20A \\sim
C26A-F21A
 with sigma of 0.02
 O1-C19 \\sim O2-C23 \\sim O2A-C21A
 with sigma of 0.02
3. Others
 Sof(F28A)=Sof(F29A)=Sof(F30A)=Sof(F31A)=Sof(F32A)=Sof(F33A)=Sof(F34A)=
 Sof(F35A)=Sof(F36A)=Sof(C29A)=Sof(C30A)=Sof(C31A)=Sof(C32A)=1-FVAR(1)
 Sof(F28)=Sof(F29)=Sof(F30)=Sof(F31)=Sof(F32)=Sof(F33)=Sof(F34)=Sof(F35)=
 Sof(F36)=Sof(C31)=Sof(C32)=Sof(C33)=Sof(C34)=FVAR(1)
 Sof(F10A)=Sof(F11A)=Sof(F12A)=Sof(F13A)=Sof(F14A)=Sof(F15A)=Sof(F16A)=
 Sof(F17A)=Sof(F18A)=Sof(O2A)=Sof(C21A)=Sof(C22A)=Sof(C23A)=Sof(C24A)=1-FVAR(2)
 Sof(F10)=Sof(F11)=Sof(F12)=Sof(F13)=Sof(F14)=Sof(F15)=Sof(F16)=Sof(F17)=
 Sof(F18)=Sof(O2)=Sof(C23)=Sof(C24)=Sof(C25)=Sof(C26)=FVAR(2)
 Sof(F19A)=Sof(F20A)=Sof(F21A)=Sof(F22A)=Sof(F23A)=Sof(F24A)=Sof(F25A)=
 Sof(F26A)=Sof(F27A)=Sof(O3A)=Sof(C25A)=Sof(C26A)=Sof(C27A)=Sof(C28A)=1-FVAR(3)
 Sof(F19)=Sof(F20)=Sof(F21)=Sof(F22)=Sof(F23)=Sof(F24)=Sof(F25)=Sof(F26)=
 Sof(F27)=Sof(O3)=Sof(C27)=Sof(C28)=Sof(C29)=Sof(C30)=FVAR(3)
4.a Ternary CH refined with riding coordinates:
 C5(H5), C8(H8)
4.b Idealised Me refined as rotating group:
 C3(H3A,H3B,H3C), C4(H4A,H4B,H4C), C6(H6A,H6B,H6C), C7(H7A,H7B,H7C), C9(H9A,
 H9B,H9C), C10(H10A,H10B,H10C), C12(H12A,H12B,H12C), C13(H13A,H13B,H13C),
 C14(H14A,H14B,H14C), C16(H16A,H16B,H16C), C17(H17A,H17B,H17C), C18(H18A,H18B,
 H18C)
;
_olex2_submission_special_instructions 'No special instructions were received'

loop_
_space_group_symop_operation_xyz
'x, y, z'
'-x+1/2, y+1/2, -z+1/2'
'-x, -y, -z'
'x-1/2, -y-1/2, z-1/2'

loop_
_atom_site_label
_atom_site_type_symbol
_atom_site_fract_x
_atom_site_fract_y
_atom_site_fract_z
_atom_site_U_iso_or_equiv
_atom_site_adp_type
_atom_site_occupancy
_atom_site_site_symmetry_order
_atom_site_calc_flag
_atom_site_refinement_flags_posn
_atom_site_refinement_flags_adp
_atom_site_refinement_flags_occupancy
_atom_site_disorder_assembly
_atom_site_disorder_group
P1 P 0.02412(6) 0.74662(6) 0.27490(5) 0.0232(2) Uani 1 1 d . . . . .
N1 N 0.01063(19) 0.8546(2) 0.37779(17) 0.0292(7) Uani 1 1 d . . . . .
N2 N -0.0062(2) 0.6794(2) 0.38548(18) 0.0330(8) Uani 1 1 d . . . . .
N3 N 0.0519(2) 0.7778(3) 0.49452(18) 0.0314(7) Uani 1 1 d . . . . .
C1 C 0.0088(2) 0.8572(3) 0.3157(2) 0.0279(8) Uani 1 1 d . . . . .
C2 C -0.0087(3) 0.6589(3) 0.3249(2) 0.0335(9) Uani 1 1 d . . . . .
C3 C -0.0032(3) 0.9474(3) 0.2752(2) 0.0415(11) Uani 1 1 d . . . . .
H3A H 0.040402 0.957109 0.260767 0.062 Uiso 1 1 calc GR . . . .
H3B H -0.004982 0.998915 0.305742 0.062 Uiso 1 1 calc GR . . . .
H3C H -0.052835 0.944881 0.232669 0.062 Uiso 1 1 calc GR . . . .
C4 C -0.0373(4) 0.5648(3) 0.2933(3) 0.0590(15) Uani 1 1 d . . . . .
H4A H -0.085806 0.571749 0.250084 0.088 Uiso 1 1 calc GR . . . .
H4B H -0.047672 0.526455 0.327963 0.088 Uiso 1 1 calc GR . . . .
H4C H 0.002967 0.534891 0.281167 0.088 Uiso 1 1 calc GR . . . .
C5 C 0.0842(3) 0.8675(3) 0.5297(2) 0.0397(10) Uani 1 1 d . . . . .
H5 H 0.074473 0.914399 0.491079 0.048 Uiso 1 1 calc R . . . .
C6 C 0.0410(3) 0.9012(4) 0.5747(3) 0.0512(13) Uani 1 1 d . . . . .
H6A H -0.015887 0.899655 0.546002 0.077 Uiso 1 1 calc GR . . . .
H6B H 0.057181 0.964975 0.590758 0.077 Uiso 1 1 calc GR . . . .
H6C H 0.053886 0.860594 0.616310 0.077 Uiso 1 1 calc GR . . . .
C7 C 0.1726(3) 0.8617(4) 0.5719(3) 0.0508(12) Uani 1 1 d . . . . .
H7A H 0.184739 0.812518 0.607859 0.076 Uiso 1 1 calc GR . . . .
H7B H 0.192266 0.921263 0.595546 0.076 Uiso 1 1 calc GR . . . .
H7C H 0.197969 0.847444 0.539519 0.076 Uiso 1 1 calc GR . . . .
C8 C 0.0606(3) 0.6993(3) 0.5441(2) 0.0387(10) Uani 1 1 d . . . . .
H8 H 0.086509 0.724899 0.593542 0.046 Uiso 1 1 calc R . . . .
C9 C -0.0187(3) 0.6615(4) 0.5361(3) 0.0542(13) Uani 1 1 d . . . . .
H9A H -0.051360 0.712505 0.540459 0.081 Uiso 1 1 calc GR . . . .
H9B H -0.011139 0.615377 0.573499 0.081 Uiso 1 1 calc GR . . . .
H9C H -0.044874 0.632132 0.489224 0.081 Uiso 1 1 calc GR . . . .
C10 C 0.1143(4) 0.6234(4) 0.5380(3) 0.0537(13) Uani 1 1 d . . . . .
H10A H 0.089259 0.593107 0.491372 0.081 Uiso 1 1 calc GR . . . .
H10B H 0.123790 0.577408 0.575798 0.081 Uiso 1 1 calc GR . . . .
H10C H 0.164415 0.650828 0.542841 0.081 Uiso 1 1 calc GR . . . .
C11 C -0.0387(3) 0.7420(3) 0.1772(2) 0.0371(10) Uani 1 1 d . . . . .
C12 C -0.0346(4) 0.6465(5) 0.1440(3) 0.0607(15) Uani 1 1 d . . . . .
H12A H 0.020505 0.630691 0.155582 0.091 Uiso 1 1 calc GR . . . .
H12B H -0.063463 0.649755 0.092049 0.091 Uiso 1 1 calc GR . . . .
H12C H -0.058104 0.598788 0.163188 0.091 Uiso 1 1 calc GR . . . .
C13 C -0.1230(3) 0.7600(4) 0.1690(2) 0.0481(12) Uani 1 1 d . . . . .
H13A H -0.138417 0.712085 0.194801 0.072 Uiso 1 1 calc GR . . . .
H13B H -0.158634 0.758102 0.118366 0.072 Uiso 1 1 calc GR . . . .
H13C H -0.126021 0.821252 0.188607 0.072 Uiso 1 1 calc GR . . . .
C14 C -0.0134(4) 0.8139(5) 0.1353(3) 0.0593(16) Uani 1 1 d . . . . .
H14A H -0.008630 0.875092 0.157643 0.089 Uiso 1 1 calc GR . . . .
H14B H -0.052912 0.816666 0.086040 0.089 Uiso 1 1 calc GR . . . .
H14C H 0.037431 0.795738 0.135530 0.089 Uiso 1 1 calc GR . . . .
C15 C 0.1327(3) 0.7324(3) 0.3036(2) 0.0362(9) Uani 1 1 d . . . . .
C16 C 0.1718(3) 0.7368(5) 0.3846(3) 0.0651(18) Uani 1 1 d . . . . .
H16A H 0.160329 0.796850 0.400781 0.098 Uiso 1 1 calc GR . . . .
H16B H 0.228756 0.729617 0.400629 0.098 Uiso 1 1 calc GR . . . .
H16C H 0.151359 0.686621 0.404649 0.098 Uiso 1 1 calc GR . . . .
C17 C 0.1657(4) 0.8109(6) 0.2741(5) 0.090(3) Uani 1 1 d . . . . .
H17A H 0.144286 0.806374 0.221954 0.135 Uiso 1 1 calc GR . . . .
H17B H 0.223133 0.806046 0.293591 0.135 Uiso 1 1 calc GR . . . .
H17C H 0.150849 0.870834 0.287683 0.135 Uiso 1 1 calc GR . . . .
C18 C 0.1508(4) 0.6383(5) 0.2803(3) 0.0699(19) Uani 1 1 d . . . . .
H18A H 0.129628 0.589031 0.300374 0.105 Uiso 1 1 calc GR . . . .
H18B H 0.207898 0.630786 0.297319 0.105 Uiso 1 1 calc GR . . . .
H18C H 0.126641 0.634349 0.228107 0.105 Uiso 1 1 calc GR . . . .
B1 B 0.0197(3) 0.7693(3) 0.4209(2) 0.0277(9) Uani 1 1 d . . . . .
Al1 Al 0.35012(6) 0.24620(7) 0.56003(6) 0.0216(3) Uani 1 1 d . . . . .
F1 F 0.5599(3) 0.1818(4) 0.7554(2) 0.1000(17) Uani 1 1 d . . . . .
F2 F 0.5361(2) 0.0774(3) 0.6768(3) 0.0922(15) Uani 1 1 d . . . . .
F3 F 0.64269(17) 0.1542(3) 0.7096(2) 0.0675(10) Uani 1 1 d . . . . .
F4 F 0.6211(3) 0.3401(3) 0.7070(3) 0.1130(19) Uani 1 1 d . . . . .
F5 F 0.5035(3) 0.3530(4) 0.7055(3) 0.1166(19) Uani 1 1 d . . . . .
F6 F 0.5257(2) 0.3945(3) 0.6167(3) 0.1022(17) Uani 1 1 d . . . . .
F7 F 0.6195(2) 0.2510(4) 0.5886(3) 0.1038(18) Uani 1 1 d . . . . .
F8 F 0.5015(3) 0.2665(5) 0.5188(2) 0.139(3) Uani 1 1 d . . . . .
F9 F 0.5489(3) 0.1308(4) 0.5589(3) 0.1148(19) Uani 1 1 d . . . . .
F10 F 0.3271(3) 0.1596(4) 0.7806(2) 0.0489(12) Uani 0.702(7) 1 d . . P A 1
F10A F 0.3084(13) 0.1189(16) 0.7559(12) 0.107(7) Uiso 0.298(7) 1 d . . P A 2
F11 F 0.3697(5) 0.1048(5) 0.7002(5) 0.063(2) Uani 0.702(7) 1 d . . P A 1
F11A F 0.3797(10) 0.1294(10) 0.7066(9) 0.031(3) Uiso 0.298(7) 1 d . . P A 2
F12 F 0.4102(4) 0.2374(8) 0.7582(4) 0.066(2) Uani 0.702(7) 1 d . . P A 1
F12A F 0.4018(19) 0.257(2) 0.7679(17) 0.100(11) Uiso 0.298(7) 1 d . . P A 2
F13 F 0.1465(2) 0.2020(4) 0.5909(2) 0.0591(14) Uani 0.702(7) 1 d . . P A 1
F13A F 0.1612(7) 0.2270(8) 0.5643(7) 0.056(3) Uiso 0.298(7) 1 d . . P A 2
F14 F 0.1765(3) 0.1942(4) 0.7029(3) 0.0609(15) Uani 0.702(7) 1 d . . P A 1
F14A F 0.1620(9) 0.1758(10) 0.6637(9) 0.065(4) Uiso 0.298(7) 1 d . . P A 2
F15 F 0.2155(3) 0.0872(3) 0.6536(3) 0.0609(14) Uani 0.702(7) 1 d . . P A 1
F15A F 0.2224(7) 0.0995(9) 0.6138(7) 0.062(3) Uiso 0.298(7) 1 d . . P A 2
F16 F 0.2755(5) 0.3404(5) 0.7559(3) 0.082(2) Uani 0.702(7) 1 d D . P A 1
F16A F 0.2538(17) 0.297(2) 0.7602(14) 0.137(10) Uiso 0.298(7) 1 d D . P A 2
F17 F 0.1989(9) 0.3661(13) 0.6495(9) 0.085(6) Uani 0.702(7) 1 d D . P A 1
F17A F 0.1997(15) 0.374(2) 0.6465(15) 0.046(6) Uiso 0.298(7) 1 d D . P A 2
F18 F 0.3269(4) 0.3869(4) 0.6811(3) 0.0747(17) Uani 0.702(7) 1 d D . P A 1
F18A F 0.3195(8) 0.3934(10) 0.7203(9) 0.072(4) Uiso 0.298(7) 1 d D . P A 2
F19 F 0.1831(3) 0.0694(6) 0.4922(3) 0.102(2) Uani 0.775(5) 1 d D . P A 1
F19A F 0.2557(10) 0.1845(11) 0.3555(9) 0.046(4) Uiso 0.225(5) 1 d D . P A 2
F20 F 0.1572(3) 0.1538(4) 0.4032(4) 0.0671(15) Uani 0.775(5) 1 d D . P A 1
F20A F 0.1641(13) 0.1409(17) 0.3807(12) 0.062(7) Uiso 0.225(5) 1 d D . P A 2
F21 F 0.1668(3) 0.0108(4) 0.3930(4) 0.103(2) Uani 0.775(5) 1 d D . P A 1
F21A F 0.2128(14) 0.0400(15) 0.3411(11) 0.098(7) Uiso 0.225(5) 1 d D . P A 2
F22 F 0.2597(4) 0.1485(6) 0.3402(3) 0.096(2) Uani 0.775(5) 1 d . . P A 1
F22A F 0.4062(9) 0.0185(11) 0.5319(8) 0.027(3) Uiso 0.225(5) 1 d . . P A 2
F23 F 0.2889(5) 0.0030(5) 0.3578(3) 0.101(2) Uani 0.775(5) 1 d . . P A 1
F23A F 0.3571(12) 0.0386(13) 0.3855(10) 0.065(5) Uiso 0.225(5) 1 d . . P A 2
F24 F 0.3754(3) 0.1049(8) 0.3999(3) 0.117(3) Uani 0.775(5) 1 d . . P A 1
F24A F 0.3931(6) 0.1652(7) 0.4395(6) 0.030(3) Uiso 0.225(5) 1 d . . P A 2
F25 F 0.3026(3) -0.0722(3) 0.4810(4) 0.0615(13) Uani 0.775(5) 1 d D . P A 1
F25A F 0.1911(11) -0.0008(13) 0.4634(10) 0.074(5) Uiso 0.225(5) 1 d . . P A 2
F26 F 0.4080(3) 0.0110(4) 0.5108(3) 0.0649(16) Uani 0.775(5) 1 d D . P A 1
F26A F 0.2959(14) -0.0741(17) 0.4488(11) 0.068(7) Uiso 0.225(5) 1 d . . P A 2
F27 F 0.3285(4) 0.0209(4) 0.5694(2) 0.0681(15) Uani 0.775(5) 1 d D . P A 1
F27A F 0.3163(10) -0.0192(12) 0.5510(9) 0.051(4) Uiso 0.225(5) 1 d . . P A 2
F28 F 0.3926(4) 0.4134(6) 0.4207(3) 0.0640(16) Uani 0.692(7) 1 d D . P B 1
F28A F 0.2746(9) 0.3368(12) 0.3730(9) 0.072(4) Uiso 0.308(7) 1 d . . P B 2
F29 F 0.4190(3) 0.5207(5) 0.5024(6) 0.0637(19) Uani 0.692(7) 1 d D . P B 1
F29A F 0.3757(13) 0.3757(14) 0.4161(11) 0.085(7) Uiso 0.308(7) 1 d . . P B 2
F30 F 0.3168(4) 0.5287(7) 0.3963(5) 0.107(3) Uani 0.692(7) 1 d D . P B 1
F30A F 0.2885(8) 0.4760(9) 0.3639(6) 0.059(3) Uiso 0.308(7) 1 d . . P B 2
F31 F 0.2394(7) 0.3623(7) 0.3703(4) 0.125(4) Uani 0.692(7) 1 d D . P B 1
F31A F 0.1918(14) 0.3400(14) 0.4274(11) 0.101(8) Uiso 0.308(7) 1 d D . P B 2
F32 F 0.1770(9) 0.4703(12) 0.4060(10) 0.092(6) Uani 0.692(7) 1 d D . P B 1
F32A F 0.1810(13) 0.484(2) 0.4168(17) 0.047(5) Uani 0.308(7) 1 d D . P B 2
F33 F 0.1938(3) 0.3360(4) 0.4575(4) 0.0626(17) Uani 0.692(7) 1 d D . P B 1
F33A F 0.2010(16) 0.439(2) 0.5191(12) 0.115(10) Uiso 0.308(7) 1 d D . P B 2
F34 F 0.3555(5) 0.5028(8) 0.5933(5) 0.116(4) Uani 0.692(7) 1 d D . P B 1
F34A F 0.4141(14) 0.521(3) 0.519(2) 0.134(14) Uiso 0.308(7) 1 d D . P B 2
F35 F 0.2866(5) 0.5820(4) 0.5088(6) 0.112(3) Uani 0.692(7) 1 d D . P B 1
F35A F 0.3078(9) 0.5906(10) 0.4798(8) 0.073(4) Uiso 0.308(7) 1 d D . P B 2
F36 F 0.2308(6) 0.4641(6) 0.5442(6) 0.107(4) Uani 0.692(7) 1 d D . P B 1
F36A F 0.3757(12) 0.5191(15) 0.5855(8) 0.088(6) Uiso 0.308(7) 1 d D . P B 2
O1 O 0.44521(17) 0.2167(2) 0.61341(17) 0.0380(7) Uani 1 1 d D . . . .
O2 O 0.2912(3) 0.2316(4) 0.6055(2) 0.0313(11) Uani 0.702(7) 1 d D . P A 1
O2A O 0.3096(6) 0.2765(8) 0.6200(5) 0.025(2) Uiso 0.298(7) 1 d D . P A 2
O3 O 0.3138(3) 0.1740(3) 0.4864(2) 0.0409(10) Uani 0.775(5) 1 d . . P A 1
O3A O 0.2941(7) 0.1591(8) 0.5093(6) 0.017(3) Uiso 0.225(5) 1 d . . P A 2
O4 O 0.34889(19) 0.3534(2) 0.5240(2) 0.0453(8) Uani 1 1 d . . . . .
C19 C 0.5230(2) 0.2331(3) 0.6367(2) 0.0307(9) Uani 1 1 d D . . . .
C20 C 0.5663(3) 0.1595(4) 0.6942(3) 0.0551(14) Uani 1 1 d . . . . .
C21 C 0.5444(4) 0.3308(5) 0.6698(4) 0.0694(18) Uani 1 1 d . . . . .
C21A C 0.279(2) 0.246(3) 0.6667(17) 0.059(13) Uiso 0.298(7) 1 d D . P A 2
C22 C 0.5479(4) 0.2239(5) 0.5737(3) 0.0669(18) Uani 1 1 d . . . . .
C22A C 0.342(4) 0.191(5) 0.729(3) 0.12(2) Uiso 0.298(7) 1 d D . P A 2
C23 C 0.2807(5) 0.2336(8) 0.6669(4) 0.029(3) Uani 0.702(7) 1 d D . P A 1
C23A C 0.207(2) 0.183(3) 0.626(2) 0.092(13) Uiso 0.298(7) 1 d D . P A 2
C24 C 0.3487(6) 0.1837(10) 0.7277(5) 0.038(3) Uani 0.702(7) 1 d D . P A 1
C24A C 0.2593(14) 0.332(2) 0.7016(14) 0.090(15) Uiso 0.298(7) 1 d D . P A 2
C25 C 0.2045(4) 0.1780(7) 0.6519(6) 0.046(2) Uani 0.702(7) 1 d D . P A 1
C25A C 0.2938(16) 0.088(3) 0.4575(18) 0.029(12) Uiso 0.225(5) 1 d D . P A 2
C26 C 0.2708(6) 0.3332(6) 0.6896(5) 0.051(2) Uani 0.702(7) 1 d D . P A 1
C26A C 0.2308(13) 0.1143(13) 0.3814(13) 0.068(7) Uiso 0.225(5) 1 d D . P A 2
C27 C 0.2861(6) 0.0927(9) 0.4565(5) 0.034(4) Uani 0.775(5) 1 d D . P A 1
C27A C 0.3751(17) 0.075(2) 0.4519(16) 0.067(7) Uiso 0.225(5) 1 d D . P A 2
C28 C 0.1960(3) 0.0815(4) 0.4337(3) 0.0431(14) Uani 0.775(5) 1 d D . P A 1
C28A C 0.278(2) -0.010(2) 0.4833(17) 0.071(8) Uiso 0.225(5) 1 d D . P A 2
C29 C 0.3038(4) 0.0874(7) 0.3875(4) 0.065(2) Uani 0.775(5) 1 d D . P A 1
C29A C 0.3093(12) 0.4197(17) 0.4814(11) 0.031(13) Uiso 0.308(7) 1 d D . P B 2
C30 C 0.3313(3) 0.0108(3) 0.5059(3) 0.0306(12) Uani 0.775(5) 1 d D . P A 1
C30A C 0.3161(9) 0.4108(9) 0.4089(7) 0.035(4) Uani 0.308(7) 1 d D . P B 2
C31 C 0.3099(6) 0.4263(9) 0.4837(6) 0.037(6) Uani 0.692(7) 1 d D . P B 1
C31A C 0.2200(9) 0.4193(10) 0.4660(8) 0.034(4) Uani 0.308(7) 1 d D . P B 2
C32 C 0.3617(5) 0.4736(6) 0.4511(4) 0.066(3) Uani 0.692(7) 1 d D . P B 1
C32A C 0.3418(7) 0.5161(8) 0.5153(6) 0.028(3) Uiso 0.308(7) 1 d D . P B 2
C33 C 0.2281(5) 0.3994(7) 0.4271(6) 0.091(5) Uani 0.692(7) 1 d D . P B 1
C34 C 0.2956(6) 0.4966(7) 0.5360(6) 0.087(4) Uani 0.692(7) 1 d D . P B 1

loop_
_atom_site_aniso_label
_atom_site_aniso_U_11
_atom_site_aniso_U_22
_atom_site_aniso_U_33
_atom_site_aniso_U_23
_atom_site_aniso_U_13
_atom_site_aniso_U_12
P1 0.0269(5) 0.0227(5) 0.0240(5) -0.0026(3) 0.0145(4) -0.0022(3)
N1 0.0308(17) 0.0314(17) 0.0270(16) -0.0027(13) 0.0135(14) 0.0021(14)
N2 0.0404(19) 0.0320(18) 0.0311(17) 0.0049(14) 0.0190(15) -0.0032(15)
N3 0.0326(17) 0.0389(19) 0.0250(16) 0.0038(14) 0.0141(14) 0.0065(15)
C1 0.0312(19) 0.0263(19) 0.0289(19) -0.0025(15) 0.0150(16) 0.0024(15)
C2 0.043(2) 0.0236(19) 0.038(2) -0.0014(16) 0.0216(19) -0.0069(17)
C3 0.064(3) 0.029(2) 0.038(2) 0.0049(18) 0.027(2) 0.006(2)
C4 0.097(5) 0.031(2) 0.062(3) -0.013(2) 0.046(3) -0.025(3)
C5 0.051(3) 0.039(2) 0.030(2) -0.0014(17) 0.017(2) 0.003(2)
C6 0.067(3) 0.051(3) 0.043(3) -0.001(2) 0.030(3) 0.013(3)
C7 0.048(3) 0.060(3) 0.041(3) -0.003(2) 0.014(2) -0.003(2)
C8 0.048(3) 0.039(2) 0.035(2) 0.0105(18) 0.022(2) 0.011(2)
C9 0.060(3) 0.064(3) 0.047(3) 0.016(2) 0.029(3) -0.004(3)
C10 0.069(4) 0.047(3) 0.047(3) 0.012(2) 0.025(3) 0.020(3)
C11 0.039(2) 0.051(3) 0.0248(19) -0.0075(18) 0.0161(18) -0.0110(19)
C12 0.067(4) 0.074(4) 0.041(3) -0.031(3) 0.022(3) -0.009(3)
C13 0.037(2) 0.077(4) 0.028(2) 0.002(2) 0.0099(19) -0.003(2)
C14 0.075(4) 0.077(4) 0.032(2) -0.005(2) 0.028(3) -0.028(3)
C15 0.030(2) 0.048(3) 0.035(2) 0.0005(18) 0.0171(18) 0.0065(18)
C16 0.029(2) 0.122(6) 0.040(3) -0.019(3) 0.009(2) 0.005(3)
C17 0.037(3) 0.102(6) 0.134(7) 0.059(5) 0.039(4) 0.001(3)
C18 0.069(4) 0.072(4) 0.062(4) -0.008(3) 0.020(3) 0.038(3)
B1 0.026(2) 0.035(2) 0.026(2) -0.0003(17) 0.0149(17) 0.0024(17)
Al1 0.0213(5) 0.0261(6) 0.0201(5) 0.0009(4) 0.0111(4) 0.0012(4)
F1 0.076(3) 0.176(5) 0.048(2) 0.042(3) 0.0242(19) 0.034(3)
F2 0.054(2) 0.047(2) 0.142(4) 0.036(2) 0.006(2) 0.0042(16)
F3 0.0295(14) 0.085(2) 0.081(2) 0.0318(19) 0.0153(15) 0.0122(15)
F4 0.064(2) 0.069(3) 0.142(4) -0.019(3) -0.024(3) -0.025(2)
F5 0.134(4) 0.095(4) 0.120(4) -0.064(3) 0.051(3) 0.012(3)
F6 0.062(2) 0.050(2) 0.159(5) 0.034(3) 0.008(3) -0.0089(18)
F7 0.060(2) 0.151(5) 0.131(4) 0.065(3) 0.070(3) 0.033(2)
F8 0.113(4) 0.267(8) 0.067(3) 0.082(4) 0.068(3) 0.097(4)
F9 0.124(4) 0.127(4) 0.109(4) -0.039(3) 0.064(3) 0.033(3)
F10 0.065(3) 0.066(3) 0.0232(19) 0.012(2) 0.0251(19) -0.002(2)
F11 0.065(4) 0.045(4) 0.076(4) 0.013(4) 0.025(3) 0.011(3)
F12 0.031(3) 0.110(6) 0.039(3) -0.016(3) -0.007(2) 0.000(3)
F13 0.028(2) 0.108(4) 0.036(2) -0.002(2) 0.0069(18) 0.002(2)
F14 0.046(2) 0.101(4) 0.053(3) 0.000(3) 0.037(2) -0.006(2)
F15 0.075(3) 0.054(3) 0.057(3) -0.008(2) 0.030(2) -0.016(2)
F16 0.152(6) 0.059(4) 0.037(3) -0.020(2) 0.039(3) 0.016(4)
F17 0.086(6) 0.081(8) 0.098(7) 0.003(4) 0.049(4) 0.037(4)
F18 0.106(4) 0.051(3) 0.071(4) -0.009(2) 0.039(3) -0.018(3)
F19 0.057(3) 0.182(7) 0.091(4) 0.009(4) 0.054(3) 0.002(4)
F20 0.042(3) 0.071(4) 0.076(4) 0.012(3) 0.010(3) 0.011(2)
F21 0.041(2) 0.076(3) 0.149(6) -0.052(4) -0.005(3) -0.017(2)
F22 0.125(5) 0.125(6) 0.052(3) 0.038(4) 0.050(3) 0.048(4)
F23 0.151(6) 0.105(5) 0.075(4) -0.042(3) 0.073(4) -0.009(4)
F24 0.067(4) 0.235(10) 0.064(3) -0.006(5) 0.043(3) -0.037(5)
F25 0.069(3) 0.026(2) 0.079(4) -0.005(2) 0.020(3) -0.0073(18)
F26 0.065(3) 0.068(3) 0.055(3) -0.004(3) 0.019(3) 0.021(2)
F27 0.112(4) 0.063(3) 0.042(2) 0.018(2) 0.045(3) 0.036(3)
F28 0.062(3) 0.088(5) 0.065(3) -0.008(3) 0.049(3) 0.008(3)
F29 0.044(3) 0.050(3) 0.088(5) 0.018(3) 0.017(3) -0.021(2)
F30 0.067(4) 0.145(7) 0.124(6) 0.107(6) 0.055(4) 0.038(4)
F31 0.134(8) 0.136(8) 0.054(4) -0.034(4) -0.015(5) -0.011(7)
F32 0.069(7) 0.081(8) 0.098(9) 0.041(7) 0.007(5) 0.024(5)
F32A 0.025(7) 0.058(10) 0.065(10) 0.026(8) 0.025(7) 0.021(6)
F33 0.024(2) 0.062(3) 0.091(5) 0.038(3) 0.013(2) 0.0000(18)
F34 0.111(6) 0.156(8) 0.120(7) -0.089(6) 0.088(6) -0.052(6)
F35 0.097(5) 0.042(3) 0.189(9) -0.018(4) 0.050(6) 0.032(3)
F36 0.130(8) 0.096(6) 0.169(9) 0.054(6) 0.137(8) 0.060(6)
O1 0.0247(14) 0.0359(16) 0.0469(18) 0.0092(14) 0.0080(13) 0.0005(12)
O2 0.033(2) 0.043(3) 0.026(2) 0.004(2) 0.0201(18) 0.006(2)
O3 0.049(2) 0.035(2) 0.036(2) -0.0073(17) 0.014(2) -0.0006(19)
O4 0.0375(17) 0.0332(16) 0.062(2) 0.0191(15) 0.0171(15) 0.0042(13)
C19 0.0227(18) 0.039(2) 0.031(2) 0.0017(17) 0.0114(16) -0.0002(16)
C20 0.034(2) 0.069(4) 0.057(3) 0.023(3) 0.014(2) 0.006(2)
C21 0.052(3) 0.052(3) 0.084(5) -0.019(3) 0.008(3) -0.014(3)
C22 0.058(4) 0.098(5) 0.061(4) 0.017(3) 0.040(3) 0.028(3)
C23 0.020(3) 0.058(6) 0.014(3) 0.002(3) 0.012(2) 0.006(3)
C24 0.038(4) 0.062(5) 0.019(3) 0.015(3) 0.017(3) 0.004(3)
C25 0.026(3) 0.064(5) 0.055(5) -0.012(4) 0.022(3) -0.001(3)
C26 0.062(5) 0.053(5) 0.046(4) -0.006(3) 0.029(5) -0.003(4)
C27 0.037(5) 0.032(5) 0.035(5) -0.005(2) 0.015(3) -0.006(3)
C28 0.036(3) 0.045(3) 0.050(3) 0.001(3) 0.019(3) -0.002(3)
C29 0.048(4) 0.103(7) 0.042(4) 0.028(4) 0.018(3) -0.002(4)
C30 0.037(3) 0.026(3) 0.034(3) -0.004(2) 0.020(2) -0.002(2)
C30A 0.058(9) 0.027(7) 0.033(7) 0.017(6) 0.033(7) 0.024(6)
C31 0.039(7) 0.024(5) 0.054(9) 0.015(3) 0.026(5) 0.012(3)
C31A 0.037(8) 0.040(8) 0.037(8) 0.023(7) 0.027(7) 0.023(6)
C32 0.065(6) 0.064(6) 0.077(6) 0.024(5) 0.036(5) 0.009(5)
C33 0.048(6) 0.076(8) 0.120(12) 0.060(8) 0.004(7) -0.002(5)
C34 0.090(8) 0.093(8) 0.084(8) 0.027(7) 0.042(7) 0.040(7)

loop_
_atom_type_symbol
_atom_type_description
_atom_type_scat_dispersion_real
_atom_type_scat_dispersion_imag
_atom_type_scat_source
C C 0.0033 0.0016 'International Tables Vol C Tables 4.2.6.8 and 6.1.1.4'
H H 0.0000 0.0000 'International Tables Vol C Tables 4.2.6.8 and 6.1.1.4'
Al Al 0.0645 0.0514 'International Tables Vol C Tables 4.2.6.8 and 6.1.1.4'
B B 0.0013 0.0007 'International Tables Vol C Tables 4.2.6.8 and 6.1.1.4'
F F 0.0171 0.0103 'International Tables Vol C Tables 4.2.6.8 and 6.1.1.4'
N N 0.0061 0.0033 'International Tables Vol C Tables 4.2.6.8 and 6.1.1.4'
O O 0.0106 0.0060 'International Tables Vol C Tables 4.2.6.8 and 6.1.1.4'
P P 0.1023 0.0942 'International Tables Vol C Tables 4.2.6.8 and 6.1.1.4'

loop_
_geom_angle_atom_site_label_1
_geom_angle_atom_site_label_2
_geom_angle_atom_site_label_3
_geom_angle
_geom_angle_site_symmetry_1
_geom_angle_site_symmetry_3
_geom_angle_publ_flag
C1 P1 C2 100.57(18) . . ?
C11 P1 C1 111.6(2) . . ?
C11 P1 C2 111.2(2) . . ?
C11 P1 C15 117.3(2) . . ?
C15 P1 C1 107.06(19) . . ?
C15 P1 C2 107.7(2) . . ?
C1 N1 B1 125.2(3) . . ?
C2 N2 B1 124.6(3) . . ?
C5 N3 C8 114.8(3) . . ?
B1 N3 C5 121.2(4) . . ?
B1 N3 C8 123.9(4) . . ?
N1 C1 P1 118.7(3) . . ?
N1 C1 C3 121.3(4) . . ?
C3 C1 P1 120.0(3) . . ?
N2 C2 P1 119.5(3) . . ?
N2 C2 C4 120.1(4) . . ?
C4 C2 P1 120.4(3) . . ?
C1 C3 H3A 109.5 . . ?
C1 C3 H3B 109.5 . . ?
C1 C3 H3C 109.5 . . ?
H3A C3 H3B 109.5 . . ?
H3A C3 H3C 109.5 . . ?
H3B C3 H3C 109.5 . . ?
C2 C4 H4A 109.5 . . ?
C2 C4 H4B 109.5 . . ?
C2 C4 H4C 109.5 . . ?
H4A C4 H4B 109.5 . . ?
H4A C4 H4C 109.5 . . ?
H4B C4 H4C 109.5 . . ?
N3 C5 H5 107.1 . . ?
N3 C5 C6 111.2(4) . . ?
N3 C5 C7 111.2(4) . . ?
C6 C5 H5 107.1 . . ?
C7 C5 H5 107.1 . . ?
C7 C5 C6 112.8(4) . . ?
C5 C6 H6A 109.5 . . ?
C5 C6 H6B 109.5 . . ?
C5 C6 H6C 109.5 . . ?
H6A C6 H6B 109.5 . . ?
H6A C6 H6C 109.5 . . ?
H6B C6 H6C 109.5 . . ?
C5 C7 H7A 109.5 . . ?
C5 C7 H7B 109.5 . . ?
C5 C7 H7C 109.5 . . ?
H7A C7 H7B 109.5 . . ?
H7A C7 H7C 109.5 . . ?
H7B C7 H7C 109.5 . . ?
N3 C8 H8 106.7 . . ?
N3 C8 C9 111.5(4) . . ?
N3 C8 C10 112.5(4) . . ?
C9 C8 H8 106.7 . . ?
C10 C8 H8 106.7 . . ?
C10 C8 C9 112.1(5) . . ?
C8 C9 H9A 109.5 . . ?
C8 C9 H9B 109.5 . . ?
C8 C9 H9C 109.5 . . ?
H9A C9 H9B 109.5 . . ?
H9A C9 H9C 109.5 . . ?
H9B C9 H9C 109.5 . . ?
C8 C10 H10A 109.5 . . ?
C8 C10 H10B 109.5 . . ?
C8 C10 H10C 109.5 . . ?
H10A C10 H10B 109.5 . . ?
H10A C10 H10C 109.5 . . ?
H10B C10 H10C 109.5 . . ?
C12 C11 P1 112.5(4) . . ?
C13 C11 P1 106.2(3) . . ?
C13 C11 C12 109.5(4) . . ?
C13 C11 C14 111.0(5) . . ?
C14 C11 P1 112.1(3) . . ?
C14 C11 C12 105.6(4) . . ?
C11 C12 H12A 109.5 . . ?
C11 C12 H12B 109.5 . . ?
C11 C12 H12C 109.5 . . ?
H12A C12 H12B 109.5 . . ?
H12A C12 H12C 109.5 . . ?
H12B C12 H12C 109.5 . . ?
C11 C13 H13A 109.5 . . ?
C11 C13 H13B 109.5 . . ?
C11 C13 H13C 109.5 . . ?
H13A C13 H13B 109.5 . . ?
H13A C13 H13C 109.5 . . ?
H13B C13 H13C 109.5 . . ?
C11 C14 H14A 109.5 . . ?
C11 C14 H14B 109.5 . . ?
C11 C14 H14C 109.5 . . ?
H14A C14 H14B 109.5 . . ?
H14A C14 H14C 109.5 . . ?
H14B C14 H14C 109.5 . . ?
C16 C15 P1 108.3(3) . . ?
C16 C15 C17 108.2(5) . . ?
C17 C15 P1 110.6(4) . . ?
C18 C15 P1 110.4(4) . . ?
C18 C15 C16 108.2(5) . . ?
C18 C15 C17 111.0(5) . . ?
C15 C16 H16A 109.5 . . ?
C15 C16 H16B 109.5 . . ?
C15 C16 H16C 109.5 . . ?
H16A C16 H16B 109.5 . . ?
H16A C16 H16C 109.5 . . ?
H16B C16 H16C 109.5 . . ?
C15 C17 H17A 109.5 . . ?
C15 C17 H17B 109.5 . . ?
C15 C17 H17C 109.5 . . ?
H17A C17 H17B 109.5 . . ?
H17A C17 H17C 109.5 . . ?
H17B C17 H17C 109.5 . . ?
C15 C18 H18A 109.5 . . ?
C15 C18 H18B 109.5 . . ?
C15 C18 H18C 109.5 . . ?
H18A C18 H18B 109.5 . . ?
H18A C18 H18C 109.5 . . ?
H18B C18 H18C 109.5 . . ?
N2 B1 N1 120.1(3) . . ?
N3 B1 N1 118.1(4) . . ?
N3 B1 N2 121.8(4) . . ?
O1 Al1 O2 110.08(19) . . ?
O1 Al1 O2A 104.0(3) . . ?
O1 Al1 O3 110.20(19) . . ?
O2 Al1 O3 107.0(3) . . ?
O3A Al1 O1 115.3(4) . . ?
O3A Al1 O2A 106.6(6) . . ?
O3A Al1 O4 120.4(4) . . ?
O4 Al1 O1 109.25(16) . . ?
O4 Al1 O2 116.6(2) . . ?
O4 Al1 O2A 98.4(4) . . ?
O4 Al1 O3 103.4(2) . . ?
C32A F34A F36A 47.5(11) . . ?
C32A F36A F34A 47.6(11) . . ?
C19 O1 Al1 149.8(3) . . ?
C23 O2 Al1 150.5(5) . . ?
C21A O2A Al1 146.9(17) . . ?
C27 O3 Al1 151.2(5) . . ?
C25A O3A Al1 141.2(15) . . ?
C29A O4 Al1 149.1(8) . . ?
C31 O4 Al1 151.2(5) . . ?
O1 C19 C20 107.6(4) . . ?
O1 C19 C21 111.3(4) . . ?
O1 C19 C22 109.4(4) . . ?
C21 C19 C20 109.1(4) . . ?
C21 C19 C22 109.6(5) . . ?
C22 C19 C20 109.9(4) . . ?
F1 C20 C19 109.4(5) . . ?
F2 C20 F1 106.3(5) . . ?
F2 C20 F3 108.5(5) . . ?
F2 C20 C19 112.4(4) . . ?
F3 C20 F1 106.5(5) . . ?
F3 C20 C19 113.3(4) . . ?
F4 C21 F6 105.0(6) . . ?
F4 C21 C19 111.8(5) . . ?
F5 C21 F4 113.1(6) . . ?
F5 C21 F6 105.7(6) . . ?
F5 C21 C19 111.7(5) . . ?
F6 C21 C19 109.1(5) . . ?
O2A C21A C22A 110(4) . . ?
O2A C21A C23A 109(3) . . ?
O2A C21A C24A 108(2) . . ?
C23A C21A C22A 110(4) . . ?
C24A C21A C22A 106(4) . . ?
C24A C21A C23A 114(3) . . ?
F7 C22 F9 103.9(5) . . ?
F7 C22 C19 113.9(6) . . ?
F8 C22 F7 109.2(6) . . ?
F8 C22 F9 109.9(7) . . ?
F8 C22 C19 112.0(4) . . ?
F9 C22 C19 107.6(5) . . ?
F10A C22A C21A 113(4) . . ?
F11A C22A F10A 91(5) . . ?
F11A C22A F12A 104(5) . . ?
F11A C22A C21A 113(5) . . ?
F12A C22A F10A 128(5) . . ?
F12A C22A C21A 106(5) . . ?
O2 C23 C24 111.2(7) . . ?
O2 C23 C25 105.8(7) . . ?
O2 C23 C26 112.4(8) . . ?
C24 C23 C25 107.7(8) . . ?
C26 C23 C24 110.3(8) . . ?
C26 C23 C25 109.2(7) . . ?
F13A C23A C21A 108(3) . . ?
F14A C23A F13A 105(3) . . ?
F14A C23A C21A 110(3) . . ?
F15A C23A F13A 111(3) . . ?
F15A C23A F14A 106(3) . . ?
F15A C23A C21A 117(3) . . ?
F10 C24 F11 109.9(9) . . ?
F10 C24 C23 110.9(7) . . ?
F11 C24 C23 109.0(9) . . ?
F12 C24 F10 104.7(8) . . ?
F12 C24 F11 109.8(9) . . ?
F12 C24 C23 112.5(10) . . ?
F16A C24A F17A 125(3) . . ?
F16A C24A F18A 110(2) . . ?
F16A C24A C21A 103(2) . . ?
F17A C24A C21A 104(3) . . ?
F18A C24A F17A 105(2) . . ?
F18A C24A C21A 109(2) . . ?
F13 C25 F14 105.2(6) . . ?
F13 C25 C23 112.5(9) . . ?
F14 C25 C23 111.3(6) . . ?
F15 C25 F13 109.9(7) . . ?
F15 C25 F14 104.6(8) . . ?
F15 C25 C23 112.8(7) . . ?
O3A C25A C26A 109(2) . . ?
O3A C25A C27A 114(3) . . ?
O3A C25A C28A 109(2) . . ?
C26A C25A C27A 108(2) . . ?
C28A C25A C26A 113(3) . . ?
C28A C25A C27A 104(3) . . ?
F16 C26 F17 103.5(12) . . ?
F16 C26 F18 110.5(7) . . ?
F16 C26 C23 114.5(7) . . ?
F17 C26 F18 110.2(11) . . ?
F17 C26 C23 110.8(10) . . ?
F18 C26 C23 107.3(8) . . ?
F19A C26A F21A 115(2) . . ?
F19A C26A C25A 110.3(19) . . ?
F20A C26A F19A 105(2) . . ?
F20A C26A F21A 104(2) . . ?
F20A C26A C25A 114(2) . . ?
F21A C26A C25A 109(3) . . ?
O3 C27 C28 113.5(9) . . ?
O3 C27 C29 105.9(8) . . ?
O3 C27 C30 111.2(7) . . ?
C28 C27 C29 108.5(7) . . ?
C28 C27 C30 110.4(7) . . ?
C30 C27 C29 106.9(8) . . ?
F23A C27A F22A 128(2) . . ?
F23A C27A F24A 99(2) . . ?
F23A C27A C25A 105(3) . . ?
F24A C27A F22A 128(2) . . ?
F24A C27A C25A 102(2) . . ?
C25A C27A F22A 86.9(17) . . ?
F19 C28 C27 108.1(6) . . ?
F20 C28 F19 105.9(6) . . ?
F20 C28 F21 108.6(6) . . ?
F20 C28 C27 112.9(6) . . ?
F21 C28 F19 107.4(6) . . ?
F21 C28 C27 113.4(7) . . ?
F25A C28A C25A 99(2) . . ?
F26A C28A F25A 113(3) . . ?
F26A C28A C25A 110(3) . . ?
F27A C28A F25A 111(3) . . ?
F27A C28A F26A 112(3) . . ?
F27A C28A C25A 112(3) . . ?
F22 C29 F23 108.6(7) . . ?
F22 C29 C27 109.4(8) . . ?
F23 C29 C27 111.8(7) . . ?
F24 C29 F22 107.5(8) . . ?
F24 C29 F23 106.2(9) . . ?
F24 C29 C27 113.1(7) . . ?
O4 C29A C30A 109.8(15) . . ?
O4 C29A C31A 113.5(15) . . ?
O4 C29A C32A 110.0(14) . . ?
C30A C29A C31A 107.5(14) . . ?
C30A C29A C32A 109.5(15) . . ?
C32A C29A C31A 106.4(15) . . ?
F25 C30 F26 105.8(5) . . ?
F25 C30 F27 107.7(5) . . ?
F25 C30 C27 113.9(7) . . ?
F26 C30 C27 108.2(5) . . ?
F27 C30 F26 112.1(5) . . ?
F27 C30 C27 109.1(6) . . ?
F28A C30A C29A 109.8(13) . . ?
F29A C30A F28A 91.9(15) . . ?
F29A C30A F30A 119.5(16) . . ?
F29A C30A C29A 110.9(17) . . ?
F30A C30A F28A 102.4(14) . . ?
F30A C30A C29A 118.0(15) . . ?
O4 C31 C32 109.5(7) . . ?
O4 C31 C33 112.7(8) . . ?
O4 C31 C34 106.3(8) . . ?
C32 C31 C33 112.6(8) . . ?
C32 C31 C34 108.8(8) . . ?
C33 C31 C34 106.7(9) . . ?
F31A C31A C29A 104.3(14) . . ?
F32A C31A F31A 100(2) . . ?
F32A C31A C29A 110.8(17) . . ?
F33A C31A F31A 119.6(19) . . ?
F33A C31A F32A 103(2) . . ?
F33A C31A C29A 117.2(17) . . ?
F28 C32 F29 110.0(8) . . ?
F28 C32 F30 103.4(8) . . ?
F28 C32 C31 112.6(8) . . ?
F29 C32 F30 112.5(8) . . ?
F29 C32 C31 108.7(8) . . ?
F30 C32 C31 109.6(8) . . ?
F34A C32A C29A 106(2) . . ?
F35A C32A F34A 104(2) . . ?
F35A C32A F36A 119.4(15) . . ?
F35A C32A C29A 118.0(15) . . ?
F36A C32A F34A 85(2) . . ?
F36A C32A C29A 116.3(15) . . ?
F31 C33 F33 112.4(10) . . ?
F31 C33 C31 107.0(8) . . ?
F32 C33 F31 110.9(12) . . ?
F32 C33 F33 104.3(10) . . ?
F32 C33 C31 113.9(13) . . ?
F33 C33 C31 108.5(8) . . ?
F34 C34 F35 103.8(11) . . ?
F34 C34 F36 113.8(10) . . ?
F34 C34 C31 110.7(8) . . ?
F35 C34 F36 113.6(8) . . ?
F35 C34 C31 109.6(9) . . ?
F36 C34 C31 105.5(8) . . ?

loop_
_geom_bond_atom_site_label_1
_geom_bond_atom_site_label_2
_geom_bond_distance
_geom_bond_site_symmetry_2
_geom_bond_publ_flag
P1 C1 1.873(4) . ?
P1 C2 1.879(4) . ?
P1 C11 1.866(4) . ?
P1 C15 1.872(4) . ?
N1 C1 1.261(5) . ?
N1 B1 1.483(6) . ?
N2 C2 1.259(5) . ?
N2 B1 1.466(6) . ?
N3 C5 1.482(6) . ?
N3 C8 1.485(5) . ?
N3 B1 1.387(6) . ?
C1 C3 1.509(6) . ?
C2 C4 1.502(6) . ?
C3 H3A 0.9800 . ?
C3 H3B 0.9800 . ?
C3 H3C 0.9800 . ?
C4 H4A 0.9800 . ?
C4 H4B 0.9800 . ?
C4 H4C 0.9800 . ?
C5 H5 1.0000 . ?
C5 C6 1.530(6) . ?
C5 C7 1.519(7) . ?
C6 H6A 0.9800 . ?
C6 H6B 0.9800 . ?
C6 H6C 0.9800 . ?
C7 H7A 0.9800 . ?
C7 H7B 0.9800 . ?
C7 H7C 0.9800 . ?
C8 H8 1.0000 . ?
C8 C9 1.519(7) . ?
C8 C10 1.518(7) . ?
C9 H9A 0.9800 . ?
C9 H9B 0.9800 . ?
C9 H9C 0.9800 . ?
C10 H10A 0.9800 . ?
C10 H10B 0.9800 . ?
C10 H10C 0.9800 . ?
C11 C12 1.551(7) . ?
C11 C13 1.530(7) . ?
C11 C14 1.536(7) . ?
C12 H12A 0.9800 . ?
C12 H12B 0.9800 . ?
C12 H12C 0.9800 . ?
C13 H13A 0.9800 . ?
C13 H13B 0.9800 . ?
C13 H13C 0.9800 . ?
C14 H14A 0.9800 . ?
C14 H14B 0.9800 . ?
C14 H14C 0.9800 . ?
C15 C16 1.522(7) . ?
C15 C17 1.524(7) . ?
C15 C18 1.519(7) . ?
C16 H16A 0.9800 . ?
C16 H16B 0.9800 . ?
C16 H16C 0.9800 . ?
C17 H17A 0.9800 . ?
C17 H17B 0.9800 . ?
C17 H17C 0.9800 . ?
C18 H18A 0.9800 . ?
C18 H18B 0.9800 . ?
C18 H18C 0.9800 . ?
Al1 O1 1.714(3) . ?
Al1 O2 1.717(4) . ?
Al1 O2A 1.739(10) . ?
Al1 O3 1.728(4) . ?
Al1 O3A 1.692(11) . ?
Al1 O4 1.707(3) . ?
F1 C20 1.348(7) . ?
F2 C20 1.295(7) . ?
F3 C20 1.327(6) . ?
F4 C21 1.325(7) . ?
F5 C21 1.292(9) . ?
F6 C21 1.356(8) . ?
F7 C22 1.298(8) . ?
F8 C22 1.264(7) . ?
F9 C22 1.376(9) . ?
F10 C24 1.349(10) . ?
F10A C22A 1.44(7) . ?
F11 C24 1.393(16) . ?
F11A C22A 1.31(7) . ?
F12 C24 1.311(15) . ?
F12A C22A 1.44(8) . ?
F13 C25 1.324(11) . ?
F13A C23A 1.37(4) . ?
F14 C25 1.366(10) . ?
F14A C23A 1.36(4) . ?
F15 C25 1.321(10) . ?
F15A C23A 1.28(4) . ?
F16 C26 1.332(9) . ?
F16A C24A 1.350(15) . ?
F17 C26 1.341(11) . ?
F17A C24A 1.357(15) . ?
F18 C26 1.365(10) . ?
F18A C24A 1.351(15) . ?
F19 C28 1.329(7) . ?
F19A C26A 1.309(15) . ?
F20 C28 1.277(7) . ?
F20A C26A 1.295(15) . ?
F21 C28 1.288(7) . ?
F21A C26A 1.309(15) . ?
F22 C29 1.320(10) . ?
F22A C27A 1.71(3) . ?
F23 C29 1.336(11) . ?
F23A C27A 1.37(4) . ?
F24 C29 1.275(9) . ?
F24A C27A 1.39(3) . ?
F25 C30 1.322(6) . ?
F25A C28A 1.51(4) . ?
F26 C30 1.389(7) . ?
F26A C28A 1.29(4) . ?
F27 C30 1.335(6) . ?
F27A C28A 1.29(4) . ?
F28 C32 1.327(9) . ?
F28A C30A 1.34(2) . ?
F29 C32 1.339(10) . ?
F29A C30A 1.17(2) . ?
F30 C32 1.352(8) . ?
F30A C30A 1.270(17) . ?
F31 C33 1.373(12) . ?
F31A C31A 1.367(15) . ?
F32 C33 1.342(11) . ?
F32A C31A 1.347(14) . ?
F33 C33 1.399(9) . ?
F33A C31A 1.308(15) . ?
F34 C34 1.252(10) . ?
F34A F36A 1.78(4) . ?
F34A C32A 1.319(15) . ?
F35 C34 1.332(10) . ?
F35A C32A 1.307(13) . ?
F36 C34 1.366(11) . ?
F36A C32A 1.318(13) . ?
O1 C19 1.348(5) . ?
O2 C23 1.351(6) . ?
O2A C21A 1.365(16) . ?
O3 C27 1.325(14) . ?
O3A C25A 1.47(5) . ?
O4 C29A 1.30(3) . ?
O4 C31 1.350(14) . ?
C19 C20 1.547(6) . ?
C19 C21 1.542(7) . ?
C19 C22 1.547(7) . ?
C21A C22A 1.553(16) . ?
C21A C23A 1.553(16) . ?
C21A C24A 1.550(16) . ?
C23 C24 1.545(9) . ?
C23 C25 1.546(9) . ?
C23 C26 1.541(10) . ?
C25A C26A 1.571(16) . ?
C25A C27A 1.574(16) . ?
C25A C28A 1.566(16) . ?
C27 C28 1.555(10) . ?
C27 C29 1.581(11) . ?
C27 C30 1.558(10) . ?
C29A C30A 1.549(15) . ?
C29A C31A 1.559(15) . ?
C29A C32A 1.559(15) . ?
C31 C32 1.539(10) . ?
C31 C33 1.542(11) . ?
C31 C34 1.574(12) . ?
